data_4118212
loop_
_publ_author_name
'Ge-Fei Hao'
'Fu Wang'
'Hui Li'
'Xiao-Lei Zhu'
'Wen-Chao Yang'
'Li-Shar Huang'
'Jia-Wei Wu'
'Edward A. Berry'
'Guang-Fu Yang'

_publ_section_title
;
 Computational Discovery of Picomolar Qo Site Inhibitors of Cytochrome bc1
 Complex
;
_journal_name_full 'Journal of the American Chemical Society'
_journal_page_first 11168
_journal_page_last 11176
_journal_paper_doi 10.1021/ja3001908
_journal_volume 134
_journal_year 2012
_chemical_formula_sum 'C22 H16 F6 N2 O4'
_chemical_formula_weight 486.37
_chemical_name_systematic
; 
 ? 
;
_space_group_IT_number 14
_symmetry_cell_setting monoclinic
_symmetry_space_group_name_Hall '-P 2ybc'
_symmetry_space_group_name_H-M 'P 1 21/c 1'
_atom_sites_solution_hydrogens geom
_atom_sites_solution_primary direct
_atom_sites_solution_secondary difmap
_audit_creation_method SHELXL-97
_cell_angle_alpha 90.00
_cell_angle_beta 95.412(2)
_cell_angle_gamma 90.00
_cell_formula_units_Z 4
_cell_length_a 26.035(3)
_cell_length_b 9.9696(10)
_cell_length_c 8.1960(8)
_cell_measurement_reflns_used 1299
_cell_measurement_temperature 298(2)
_cell_measurement_theta_max 20.05
_cell_measurement_theta_min 2.36
_cell_volume 2117.9(4)
_computing_cell_refinement 'Bruker SMART'
_computing_data_collection 'Bruker SMART'
_computing_data_reduction 'Bruker SAINT'
_computing_molecular_graphics 'Bruker SHELXTL'
_computing_publication_material 'Bruker SHELXTL'
_computing_structure_refinement 'SHELXL-97 (Sheldrick, 1997)'
_computing_structure_solution 'SHELXS-97 (Sheldrick, 1990)'
_diffrn_ambient_temperature 298(2)
_diffrn_measured_fraction_theta_full 0.999
_diffrn_measured_fraction_theta_max 0.999
_diffrn_measurement_device_type 'CCD area detector'
_diffrn_measurement_method 'phi and omega scans'
_diffrn_radiation_monochromator graphite
_diffrn_radiation_source 'fine-focus sealed tube'
_diffrn_radiation_type MoK\a
_diffrn_radiation_wavelength 0.71073
_diffrn_reflns_av_R_equivalents 0.0600
_diffrn_reflns_av_sigmaI/netI 0.0646
_diffrn_reflns_limit_h_max 29
_diffrn_reflns_limit_h_min -31
_diffrn_reflns_limit_k_max 12
_diffrn_reflns_limit_k_min -10
_diffrn_reflns_limit_l_max 9
_diffrn_reflns_limit_l_min -9
_diffrn_reflns_number 12733
_diffrn_reflns_theta_full 25.50
_diffrn_reflns_theta_max 25.50
_diffrn_reflns_theta_min 2.19
_exptl_absorpt_coefficient_mu 0.140
_exptl_absorpt_correction_T_max 0.9861
_exptl_absorpt_correction_T_min 0.9779
_exptl_absorpt_correction_type none
_exptl_crystal_colour colorless
_exptl_crystal_density_diffrn 1.525
_exptl_crystal_density_meas 0
_exptl_crystal_description block
_exptl_crystal_F_000 992
_exptl_crystal_size_max 0.16
_exptl_crystal_size_mid 0.12
_exptl_crystal_size_min 0.10
_refine_diff_density_max 0.410
_refine_diff_density_min -0.225
_refine_diff_density_rms 0.047
_refine_ls_extinction_method none
_refine_ls_goodness_of_fit_ref 1.048
_refine_ls_hydrogen_treatment mixed
_refine_ls_matrix_type full
_refine_ls_number_parameters 309
_refine_ls_number_reflns 3922
_refine_ls_number_restraints 0
_refine_ls_restrained_S_all 1.048
_refine_ls_R_factor_all 0.1219
_refine_ls_R_factor_gt 0.0703
_refine_ls_shift/su_max 0.002
_refine_ls_shift/su_mean 0.000
_refine_ls_structure_factor_coef Fsqd
_refine_ls_weighting_details 'calc w=1/[\s^2^(Fo^2^)+(0.0624P)^2^+0.7425P] where P=(Fo^2^+2Fc^2^)/3'
_refine_ls_weighting_scheme calc
_refine_ls_wR_factor_gt 0.1467
_refine_ls_wR_factor_ref 0.1656
_reflns_number_gt 2387
_reflns_number_total 3922
_reflns_threshold_expression >2sigma(I)
_cod_data_source_file ja3001908_si_002.cif
_cod_data_source_block t
_cod_database_code 4118212

loop_
_symmetry_equiv_pos_as_xyz
'x, y, z'
'-x, y+1/2, -z+1/2'
'-x, -y, -z'
'x, -y-1/2, z-1/2'

loop_
_atom_site_label
_atom_site_type_symbol
_atom_site_fract_x
_atom_site_fract_y
_atom_site_fract_z
_atom_site_U_iso_or_equiv
_atom_site_adp_type
_atom_site_occupancy
_atom_site_symmetry_multiplicity
_atom_site_calc_flag
_atom_site_refinement_flags
C1 C 0.42300(14) 0.0494(4) 0.6290(5) 0.0465(9) Uani 1 1 d .
C2 C 0.38544(15) -0.0217(4) 0.5305(5) 0.0542(10) Uani 1 1 d .
H2 H 0.3881 -0.1145 0.5227 0.065 Uiso 1 1 calc R
C3 C 0.34512(14) 0.0427(4) 0.4460(5) 0.0460(9) Uani 1 1 d .
H3 H 0.3205 -0.0062 0.3816 0.055 Uiso 1 1 calc R
C4 C 0.34080(12) 0.1829(3) 0.4563(4) 0.0348(8) Uani 1 1 d .
C5 C 0.37855(12) 0.2538(3) 0.5540(4) 0.0364(8) Uani 1 1 d .
C6 C 0.41968(13) 0.1861(4) 0.6405(4) 0.0465(9) Uani 1 1 d .
H6 H 0.4446 0.2337 0.7054 0.056 Uiso 1 1 calc R
C7 C 0.46563(19) -0.0252(5) 0.7206(6) 0.0703(13) Uani 1 1 d .
C8 C 0.29896(12) 0.3766(3) 0.3840(4) 0.0368(8) Uani 1 1 d .
C9 C 0.33722(13) 0.4501(3) 0.4863(4) 0.0384(8) Uani 1 1 d .
C10 C 0.33281(16) 0.5988(4) 0.5087(5) 0.0535(10) Uani 1 1 d .
C11 C 0.22162(12) 0.3794(4) 0.2037(4) 0.0410(9) Uani 1 1 d .
H11A H 0.2007 0.3276 0.2727 0.049 Uiso 1 1 calc R
H11B H 0.2370 0.3182 0.1302 0.049 Uiso 1 1 calc R
C12 C 0.18890(12) 0.4808(3) 0.1072(4) 0.0357(8) Uani 1 1 d .
C13 C 0.13524(12) 0.4673(3) 0.0811(4) 0.0353(8) Uani 1 1 d .
C14 C 0.10802(14) 0.5664(4) -0.0121(4) 0.0458(9) Uani 1 1 d .
H14 H 0.0723 0.5592 -0.0305 0.055 Uiso 1 1 calc R
C15 C 0.13187(15) 0.6738(4) -0.0773(5) 0.0517(10) Uani 1 1 d .
H15 H 0.1126 0.7379 -0.1388 0.062 Uiso 1 1 calc R
C16 C 0.18466(15) 0.6856(4) -0.0506(5) 0.0543(10) Uani 1 1 d .
H16 H 0.2014 0.7579 -0.0940 0.065 Uiso 1 1 calc R
C17 C 0.21271(14) 0.5902(4) 0.0404(5) 0.0473(10) Uani 1 1 d .
H17 H 0.2484 0.5990 0.0578 0.057 Uiso 1 1 calc R
C18 C 0.10579(12) 0.3582(3) 0.1531(4) 0.0359(8) Uani 1 1 d .
C19 C 0.06325(13) 0.3995(4) 0.2495(5) 0.0450(9) Uani 1 1 d .
C20 C -0.00839(14) 0.3252(5) 0.3826(5) 0.0672(12) Uani 1 1 d .
H20A H 0.0056 0.3413 0.4935 0.101 Uiso 1 1 calc R
H20B H -0.0315 0.2501 0.3800 0.101 Uiso 1 1 calc R
H20C H -0.0268 0.4033 0.3410 0.101 Uiso 1 1 calc R
C21 C 0.11611(13) 0.2277(4) 0.1406(4) 0.0409(9) Uani 1 1 d .
H21 H 0.0965 0.1670 0.1944 0.049 Uiso 1 1 calc R
C22 C 0.16548(17) 0.0403(4) 0.0802(5) 0.0686(13) Uani 1 1 d .
H22A H 0.1811 0.0275 0.1898 0.103 Uiso 1 1 calc R
H22B H 0.1890 0.0122 0.0035 0.103 Uiso 1 1 calc R
H22C H 0.1344 -0.0120 0.0642 0.103 Uiso 1 1 calc R
F1 F 0.45072(13) -0.0979(4) 0.8383(4) 0.1325(14) Uani 1 1 d .
F2 F 0.48747(14) -0.1133(4) 0.6291(4) 0.1335(14) Uani 1 1 d .
F3 F 0.50274(14) 0.0484(4) 0.7808(6) 0.172(2) Uani 1 1 d .
F4 F 0.37175(9) 0.6482(2) 0.6045(3) 0.0740(8) Uani 1 1 d .
F5 F 0.28974(9) 0.6304(2) 0.5778(3) 0.0772(8) Uani 1 1 d .
F6 F 0.33043(10) 0.6654(2) 0.3675(3) 0.0802(8) Uani 1 1 d .
N1 N 0.30012(10) 0.2474(3) 0.3696(3) 0.0376(7) Uani 1 1 d .
N2 N 0.37574(11) 0.3911(3) 0.5677(3) 0.0416(7) Uani 1 1 d .
O1 O 0.26164(8) 0.4509(2) 0.3041(3) 0.0444(6) Uani 1 1 d .
O2 O 0.05634(11) 0.5111(3) 0.2968(4) 0.0742(9) Uani 1 1 d .
O3 O 0.03302(9) 0.2965(3) 0.2826(3) 0.0601(8) Uani 1 1 d .
O4 O 0.15325(9) 0.1797(2) 0.0547(3) 0.0460(6) Uani 1 1 d .

loop_
_atom_site_aniso_label
_atom_site_aniso_U_11
_atom_site_aniso_U_22
_atom_site_aniso_U_33
_atom_site_aniso_U_23
_atom_site_aniso_U_13
_atom_site_aniso_U_12
C1 0.048(2) 0.038(2) 0.052(2) 0.0071(19) -0.0001(19) 0.0085(18)
C2 0.066(3) 0.032(2) 0.064(3) 0.004(2) 0.003(2) 0.007(2)
C3 0.051(2) 0.034(2) 0.053(2) 0.0006(18) 0.0003(19) -0.0052(18)
C4 0.0362(18) 0.032(2) 0.0363(19) -0.0003(16) 0.0039(16) -0.0025(16)
C5 0.0357(19) 0.035(2) 0.038(2) 0.0007(17) 0.0042(16) 0.0015(16)
C6 0.043(2) 0.048(2) 0.048(2) -0.0027(19) -0.0007(17) -0.0011(18)
C7 0.071(3) 0.057(3) 0.079(3) 0.019(3) -0.010(3) 0.016(3)
C8 0.0325(19) 0.034(2) 0.043(2) 0.0014(17) 0.0015(16) 0.0017(16)
C9 0.0349(19) 0.033(2) 0.047(2) -0.0012(17) 0.0033(17) -0.0022(16)
C10 0.059(3) 0.033(2) 0.065(3) -0.002(2) -0.011(2) 0.0001(19)
C11 0.0379(19) 0.041(2) 0.043(2) -0.0083(17) -0.0020(16) -0.0014(16)
C12 0.0339(18) 0.033(2) 0.039(2) -0.0028(16) 0.0009(15) 0.0036(15)
C13 0.040(2) 0.031(2) 0.0342(19) -0.0039(16) -0.0003(16) 0.0046(15)
C14 0.041(2) 0.050(2) 0.045(2) 0.0004(19) -0.0021(17) 0.0053(18)
C15 0.060(3) 0.039(2) 0.054(3) 0.0058(19) -0.003(2) 0.0064(19)
C16 0.064(3) 0.039(2) 0.060(3) 0.007(2) 0.003(2) -0.007(2)
C17 0.041(2) 0.042(2) 0.059(2) -0.002(2) 0.0033(18) -0.0038(17)
C18 0.0326(18) 0.038(2) 0.036(2) 0.0005(16) -0.0003(15) -0.0018(15)
C19 0.040(2) 0.048(3) 0.048(2) 0.001(2) 0.0023(17) -0.0020(19)
C20 0.043(2) 0.091(3) 0.069(3) 0.006(3) 0.016(2) 0.000(2)
C21 0.043(2) 0.044(2) 0.035(2) 0.0006(17) 0.0017(17) -0.0047(17)
C22 0.088(3) 0.043(3) 0.077(3) 0.009(2) 0.022(3) 0.018(2)
F1 0.117(3) 0.165(3) 0.114(3) 0.088(3) 0.006(2) 0.049(2)
F2 0.133(3) 0.140(3) 0.126(3) 0.009(2) 0.002(2) 0.096(2)
F3 0.110(3) 0.098(3) 0.281(5) 0.031(3) -0.124(3) 0.008(2)
F4 0.0818(16) 0.0358(13) 0.0973(19) -0.0082(12) -0.0299(15) -0.0088(12)
F5 0.0744(17) 0.0495(14) 0.106(2) -0.0233(14) 0.0013(15) 0.0188(12)
F6 0.112(2) 0.0427(15) 0.0812(18) 0.0187(13) -0.0145(15) -0.0093(13)
N1 0.0344(15) 0.0355(18) 0.0420(17) 0.0018(14) -0.0017(13) -0.0014(13)
N2 0.0405(17) 0.0357(18) 0.0475(19) -0.0035(14) -0.0014(14) -0.0018(14)
O1 0.0385(13) 0.0353(14) 0.0566(16) -0.0038(12) -0.0102(12) 0.0030(11)
O2 0.077(2) 0.053(2) 0.099(2) -0.0091(17) 0.0403(18) 0.0059(15)
O3 0.0486(15) 0.069(2) 0.0658(18) -0.0073(15) 0.0204(13) -0.0124(14)
O4 0.0550(15) 0.0372(15) 0.0464(15) -0.0007(12) 0.0076(12) 0.0027(12)

loop_
_atom_type_symbol
_atom_type_description
_atom_type_scat_dispersion_real
_atom_type_scat_dispersion_imag
_atom_type_scat_source
C C 0.0033 0.0016 'International Tables Vol C Tables 4.2.6.8 and 6.1.1.4'
H H 0.0000 0.0000 'International Tables Vol C Tables 4.2.6.8 and 6.1.1.4'
N N 0.0061 0.0033 'International Tables Vol C Tables 4.2.6.8 and 6.1.1.4'
O O 0.0106 0.0060 'International Tables Vol C Tables 4.2.6.8 and 6.1.1.4'
F F 0.0171 0.0103 'International Tables Vol C Tables 4.2.6.8 and 6.1.1.4'

loop_
_geom_angle_atom_site_label_1
_geom_angle_atom_site_label_2
_geom_angle_atom_site_label_3
_geom_angle
C6 C1 C2 119.9(3)
C6 C1 C7 120.9(4)
C2 C1 C7 119.2(4)
C3 C2 C1 121.2(4)
C3 C2 H2 119.4
C1 C2 H2 119.4
C2 C3 C4 120.0(3)
C2 C3 H3 120.0
C4 C3 H3 120.0
N1 C4 C5 121.6(3)
N1 C4 C3 119.7(3)
C5 C4 C3 118.7(3)
N2 C5 C4 120.6(3)
N2 C5 C6 118.8(3)
C4 C5 C6 120.5(3)
C1 C6 C5 119.7(3)
C1 C6 H6 120.2
C5 C6 H6 120.2
F3 C7 F1 107.7(5)
F3 C7 F2 104.6(5)
F1 C7 F2 103.1(4)
F3 C7 C1 114.3(4)
F1 C7 C1 113.3(4)
F2 C7 C1 112.9(4)
N1 C8 O1 121.8(3)
N1 C8 C9 122.6(3)
O1 C8 C9 115.6(3)
N2 C9 C8 121.9(3)
N2 C9 C10 116.8(3)
C8 C9 C10 121.2(3)
F4 C10 F6 107.6(3)
F4 C10 F5 106.7(3)
F6 C10 F5 106.1(3)
F4 C10 C9 112.3(3)
F6 C10 C9 112.6(3)
F5 C10 C9 111.1(3)
O1 C11 C12 108.0(3)
O1 C11 H11A 110.1
C12 C11 H11A 110.1
O1 C11 H11B 110.1
C12 C11 H11B 110.1
H11A C11 H11B 108.4
C17 C12 C13 119.4(3)
C17 C12 C11 119.0(3)
C13 C12 C11 121.7(3)
C12 C13 C14 117.5(3)
C12 C13 C18 123.7(3)
C14 C13 C18 118.7(3)
C15 C14 C13 122.6(3)
C15 C14 H14 118.7
C13 C14 H14 118.7
C14 C15 C16 119.1(3)
C14 C15 H15 120.4
C16 C15 H15 120.4
C17 C16 C15 119.9(4)
C17 C16 H16 120.0
C15 C16 H16 120.0
C16 C17 C12 121.4(3)
C16 C17 H17 119.3
C12 C17 H17 119.3
C21 C18 C19 118.6(3)
C21 C18 C13 124.6(3)
C19 C18 C13 116.7(3)
O2 C19 O3 122.6(3)
O2 C19 C18 125.1(3)
O3 C19 C18 112.3(3)
O3 C20 H20A 109.5
O3 C20 H20B 109.5
H20A C20 H20B 109.5
O3 C20 H20C 109.5
H20A C20 H20C 109.5
H20B C20 H20C 109.5
C18 C21 O4 123.4(3)
C18 C21 H21 118.3
O4 C21 H21 118.3
O4 C22 H22A 109.5
O4 C22 H22B 109.5
H22A C22 H22B 109.5
O4 C22 H22C 109.5
H22A C22 H22C 109.5
H22B C22 H22C 109.5
C8 N1 C4 116.2(3)
C9 N2 C5 117.1(3)
C8 O1 C11 116.9(3)
C19 O3 C20 116.6(3)
C21 O4 C22 115.5(3)

loop_
_geom_bond_atom_site_label_1
_geom_bond_atom_site_label_2
_geom_bond_distance
C1 C6 1.370(5)
C1 C2 1.400(5)
C1 C7 1.481(5)
C2 C3 1.362(5)
C2 H2 0.9300
C3 C4 1.406(5)
C3 H3 0.9300
C4 N1 1.377(4)
C4 C5 1.400(4)
C5 N2 1.375(4)
C5 C6 1.401(5)
C6 H6 0.9300
C7 F3 1.275(5)
C7 F1 1.295(5)
C7 F2 1.318(5)
C8 N1 1.294(4)
C8 O1 1.342(4)
C8 C9 1.441(5)
C9 N2 1.293(4)
C9 C10 1.499(5)
C10 F4 1.318(4)
C10 F6 1.331(4)
C10 F5 1.341(4)
C11 O1 1.452(4)
C11 C12 1.499(5)
C11 H11A 0.9700
C11 H11B 0.9700
C12 C17 1.392(5)
C12 C13 1.400(4)
C13 C14 1.400(5)
C13 C18 1.484(4)
C14 C15 1.371(5)
C14 H14 0.9300
C15 C16 1.376(5)
C15 H15 0.9300
C16 C17 1.375(5)
C16 H16 0.9300
C17 H17 0.9300
C18 C21 1.334(5)
C18 C19 1.479(5)
C19 O2 1.197(4)
C19 O3 1.337(4)
C20 O3 1.443(4)
C20 H20A 0.9600
C20 H20B 0.9600
C20 H20C 0.9600
C21 O4 1.337(4)
C21 H21 0.9300
C22 O4 1.437(4)
C22 H22A 0.9600
C22 H22B 0.9600
C22 H22C 0.9600

loop_
_geom_torsion_atom_site_label_1
_geom_torsion_atom_site_label_2
_geom_torsion_atom_site_label_3
_geom_torsion_atom_site_label_4
_geom_torsion
C6 C1 C2 C3 -0.5(6)
C7 C1 C2 C3 179.0(4)
C1 C2 C3 C4 0.3(6)
C2 C3 C4 N1 179.5(3)
C2 C3 C4 C5 0.1(5)
N1 C4 C5 N2 0.8(5)
C3 C4 C5 N2 -179.9(3)
N1 C4 C5 C6 -179.7(3)
C3 C4 C5 C6 -0.3(5)
C2 C1 C6 C5 0.2(5)
C7 C1 C6 C5 -179.2(4)
N2 C5 C6 C1 179.7(3)
C4 C5 C6 C1 0.2(5)
C6 C1 C7 F3 -13.3(7)
C2 C1 C7 F3 167.3(5)
C6 C1 C7 F1 110.6(5)
C2 C1 C7 F1 -68.8(6)
C6 C1 C7 F2 -132.7(5)
C2 C1 C7 F2 47.9(6)
N1 C8 C9 N2 1.4(5)
O1 C8 C9 N2 -178.8(3)
N1 C8 C9 C10 -176.0(3)
O1 C8 C9 C10 3.9(5)
N2 C9 C10 F4 3.4(5)
C8 C9 C10 F4 -179.1(3)
N2 C9 C10 F6 125.0(4)
C8 C9 C10 F6 -57.5(5)
N2 C9 C10 F5 -116.0(4)
C8 C9 C10 F5 61.4(5)
O1 C11 C12 C17 40.3(4)
O1 C11 C12 C13 -140.4(3)
C17 C12 C13 C14 -0.1(5)
C11 C12 C13 C14 -179.4(3)
C17 C12 C13 C18 -177.0(3)
C11 C12 C13 C18 3.8(5)
C12 C13 C14 C15 0.1(5)
C18 C13 C14 C15 177.2(3)
C13 C14 C15 C16 -0.1(6)
C14 C15 C16 C17 0.1(6)
C15 C16 C17 C12 0.0(6)
C13 C12 C17 C16 0.1(5)
C11 C12 C17 C16 179.3(3)
C12 C13 C18 C21 -52.7(5)
C14 C13 C18 C21 130.5(4)
C12 C13 C18 C19 125.3(3)
C14 C13 C18 C19 -51.6(4)
C21 C18 C19 O2 164.7(4)
C13 C18 C19 O2 -13.3(5)
C21 C18 C19 O3 -13.9(5)
C13 C18 C19 O3 168.1(3)
C19 C18 C21 O4 179.1(3)
C13 C18 C21 O4 -3.0(5)
O1 C8 N1 C4 179.2(3)
C9 C8 N1 C4 -1.0(5)
C5 C4 N1 C8 0.0(4)
C3 C4 N1 C8 -179.4(3)
C8 C9 N2 C5 -0.6(5)
C10 C9 N2 C5 176.9(3)
C4 C5 N2 C9 -0.4(5)
C6 C5 N2 C9 -179.9(3)
N1 C8 O1 C11 1.6(4)
C9 C8 O1 C11 -178.2(3)
C12 C11 O1 C8 -171.7(3)
O2 C19 O3 C20 -1.3(5)
C18 C19 O3 C20 177.3(3)
C18 C21 O4 C22 168.5(3)

loop_
_cod_related_entry_id
_cod_related_entry_database
_cod_related_entry_code
1 ChemSpider 30660643
